data_7711405
loop_
_publ_author_name
'Peng, Guo'
'Yang, Qi'
'Chen, Yue'
'Dong, Xiang-Tao'
'Zhang, Zaichao'
'Ren, Xiao-Ming'

_publ_section_title
;
 Single molecule magnet behavior and luminescence of {Ln<sub>4</sub>} and
 {LnZn} complexes.
;
_journal_issue 33
_journal_name_full 'Dalton transactions (Cambridge, England : 2003)'
_journal_page_first 12484
_journal_page_last 12493
_journal_paper_doi 10.1039/d2dt01365g
_journal_volume 51
_journal_year 2022
_chemical_formula_moiety 'C21 H26 N5 O14 Yb Zn, 2(C2 H3 N)'
_chemical_formula_sum 'C25 H32 N7 O14 Yb Zn'
_chemical_formula_weight 892.98
_space_group_crystal_system triclinic
_space_group_IT_number 2
_space_group_name_Hall '-P 1'
_space_group_name_H-M_alt 'P -1'
_atom_sites_solution_hydrogens mixed
_audit_creation_date 2020-12-08
_audit_creation_method
;
Olex2 1.3
(compiled 2020.06.28 svn.raecde09e for OlexSys, GUI svn.r6132)
;
_audit_update_record
;
2022-07-10 deposited with the CCDC.	2022-07-25 downloaded from the CCDC.
;
_cell_angle_alpha 73.361(2)
_cell_angle_beta 88.269(2)
_cell_angle_gamma 84.129(2)
_cell_formula_units_Z 2
_cell_length_a 9.1368(5)
_cell_length_b 13.0737(8)
_cell_length_c 14.5753(8)
_cell_measurement_reflns_used 7393
_cell_measurement_temperature 173(2)
_cell_measurement_theta_max 25.36
_cell_measurement_theta_min 2.90
_cell_volume 1659.39(16)
_computing_cell_refinement APEX3
_computing_data_collection APEX3
_computing_data_reduction APEX3
_computing_molecular_graphics 'Olex2 1.3 (Dolomanov et al., 2009)'
_computing_publication_material 'Olex2 1.3 (Dolomanov et al., 2009)'
_computing_structure_refinement 'SHELXL 2018/3 (Sheldrick, 2015)'
_diffrn_ambient_temperature 173(2)
_diffrn_measured_fraction_theta_full 0.993
_diffrn_measured_fraction_theta_max 0.987
_diffrn_measurement_device_type 'PHOTON 100 CMOS detector'
_diffrn_measurement_method 'omega scan'
_diffrn_radiation_monochromator graphite
_diffrn_radiation_type MoK\a
_diffrn_radiation_wavelength 0.71073
_diffrn_reflns_av_R_equivalents 0.0376
_diffrn_reflns_av_unetI/netI 0.0504
_diffrn_reflns_Laue_measured_fraction_full 0.993
_diffrn_reflns_Laue_measured_fraction_max 0.987
_diffrn_reflns_limit_h_max 11
_diffrn_reflns_limit_h_min -9
_diffrn_reflns_limit_k_max 15
_diffrn_reflns_limit_k_min -15
_diffrn_reflns_limit_l_max 17
_diffrn_reflns_limit_l_min -17
_diffrn_reflns_number 13843
_diffrn_reflns_point_group_measured_fraction_full 0.993
_diffrn_reflns_point_group_measured_fraction_max 0.987
_diffrn_reflns_theta_full 25.242
_diffrn_reflns_theta_max 25.384
_diffrn_reflns_theta_min 2.909
_diffrn_source_current 30.0
_diffrn_source_power 1.5
_diffrn_source_voltage 50.0
_exptl_absorpt_coefficient_mu 3.599
_exptl_absorpt_correction_T_max 0.7452
_exptl_absorpt_correction_T_min 0.5627
_exptl_absorpt_correction_type multi-scan
_exptl_absorpt_process_details 'SADABS (Bruker, 2014)'
_exptl_crystal_colour yellow
_exptl_crystal_colour_primary yellow
_exptl_crystal_density_diffrn 1.787
_exptl_crystal_description block
_exptl_crystal_F_000 886
_exptl_crystal_size_max 0.12
_exptl_crystal_size_mid 0.11
_exptl_crystal_size_min 0.1
_refine_diff_density_max 1.111
_refine_diff_density_min -0.920
_refine_diff_density_rms 0.122
_refine_ls_extinction_coef 0.00122(11)
_refine_ls_extinction_expression Fc^*^=kFc[1+0.001xFc^2^\l^3^/sin(2\q)]^-1/4^
_refine_ls_extinction_method 'SHELXL-2018/3 (Sheldrick 2018)'
_refine_ls_goodness_of_fit_ref 1.050
_refine_ls_hydrogen_treatment constr
_refine_ls_matrix_type full
_refine_ls_number_parameters 440
_refine_ls_number_reflns 6013
_refine_ls_number_restraints 0
_refine_ls_restrained_S_all 1.050
_refine_ls_R_factor_all 0.0447
_refine_ls_R_factor_gt 0.0307
_refine_ls_shift/su_max 0.002
_refine_ls_shift/su_mean 0.000
_refine_ls_structure_factor_coef Fsqd
_refine_ls_weighting_details 'w=1/[\s^2^(Fo^2^)+(0.0046P)^2^+2.6905P] where P=(Fo^2^+2Fc^2^)/3'
_refine_ls_weighting_scheme calc
_refine_ls_wR_factor_gt 0.0493
_refine_ls_wR_factor_ref 0.0533
_reflns_Friedel_coverage 0.000
_reflns_number_gt 5059
_reflns_number_total 6013
_reflns_threshold_expression 'I > 2\s(I)'
_cod_data_source_file d2dt01365g2.cif
_cod_data_source_block 5-YbZn
_cod_database_code 7711405
_shelx_shelxl_version_number 2018/3
_shelx_space_group_comment
;
The symmetry employed for this shelxl refinement is uniquely defined
by the following loop, which should always be used as a source of
symmetry information in preference to the above space-group names.
They are only intended as comments.
;
_shelx_estimated_absorpt_t_max 0.715
_shelx_estimated_absorpt_t_min 0.672
_olex2_refinement_description
;
1. Fixed Uiso
 At 1.2 times of:
  All C(H) groups, All C(H,H) groups
 At 1.5 times of:
  All C(H,H,H) groups, All O(H,H) groups
2.a Riding coordinates:
 O5(H5A,H5B)
2.b Secondary CH2 refined with riding coordinates:
 C9(H9A,H9B), C13(H13A,H13B)
2.c Aromatic/amide H refined with riding coordinates:
 C3(H3), C4(H4), C5(H5), C8(H8), C14(H14), C16(H16), C17(H17), C18(H18)
2.d Idealised Me refined as rotating group:
 C1(H1A,H1B,H1C), C11(H11A,H11B,H11C), C12(H12A,H12B,H12C), C21(H21A,H21B,
 H21C), C23(H23A,H23B,H23C), C25(H25A,H25B,H25C)
;
_olex2_submission_special_instructions 'No special instructions were received'

loop_
_space_group_symop_operation_xyz
'x, y, z'
'-x, -y, -z'

loop_
_atom_site_label
_atom_site_type_symbol
_atom_site_fract_x
_atom_site_fract_y
_atom_site_fract_z
_atom_site_U_iso_or_equiv
_atom_site_adp_type
_atom_site_occupancy
_atom_site_site_symmetry_order
_atom_site_calc_flag
_atom_site_refinement_flags_posn
_atom_site_refinement_flags_adp
_atom_site_refinement_flags_occupancy
_atom_site_disorder_assembly
_atom_site_disorder_group
C1 C 0.3672(5) 0.9273(4) -0.0582(3) 0.0357(12) Uani 1 1 d . . . . .
H1A H 0.290660 0.951676 -0.107489 0.054 Uiso 1 1 calc R U . . .
H1B H 0.433757 0.869799 -0.071895 0.054 Uiso 1 1 calc R U . . .
H1C H 0.422975 0.987413 -0.058011 0.054 Uiso 1 1 calc R U . . .
C2 C 0.2007(4) 0.9597(3) 0.0653(3) 0.0205(10) Uani 1 1 d . . . . .
C3 C 0.1628(5) 1.0640(3) 0.0132(3) 0.0276(11) Uani 1 1 d . . . . .
H3 H 0.203865 1.091934 -0.048462 0.033 Uiso 1 1 calc R U . . .
C4 C 0.0631(5) 1.1287(4) 0.0522(3) 0.0317(12) Uani 1 1 d . . . . .
H4 H 0.036666 1.201145 0.016840 0.038 Uiso 1 1 calc R U . . .
C5 C 0.0029(5) 1.0881(3) 0.1413(3) 0.0294(11) Uani 1 1 d . . . . .
H5 H -0.064068 1.133078 0.167210 0.035 Uiso 1 1 calc R U . . .
C6 C 0.0396(5) 0.9802(3) 0.1946(3) 0.0199(9) Uani 1 1 d . . . . .
C7 C 0.1411(4) 0.9151(3) 0.1568(3) 0.0175(9) Uani 1 1 d . . . . .
C8 C -0.0288(4) 0.9438(3) 0.2879(3) 0.0209(9) Uani 1 1 d . . . . .
H8 H -0.092350 0.995816 0.307533 0.025 Uiso 1 1 calc R U . . .
C9 C -0.0916(5) 0.8338(4) 0.4381(3) 0.0259(10) Uani 1 1 d . . . . .
H9A H -0.167872 0.784316 0.440974 0.031 Uiso 1 1 calc R U . . .
H9B H -0.141971 0.903368 0.441423 0.031 Uiso 1 1 calc R U . . .
C10 C 0.0115(5) 0.7875(4) 0.5254(3) 0.0276(10) Uani 1 1 d . . . . .
C11 C 0.1489(5) 0.8472(4) 0.5131(3) 0.0362(12) Uani 1 1 d . . . . .
H11A H 0.207316 0.822020 0.572037 0.054 Uiso 1 1 calc R U . . .
H11B H 0.120047 0.924326 0.499716 0.054 Uiso 1 1 calc R U . . .
H11C H 0.207708 0.833628 0.459707 0.054 Uiso 1 1 calc R U . . .
C12 C -0.0763(6) 0.8032(4) 0.6130(3) 0.0447(14) Uani 1 1 d . . . . .
H12A H -0.165516 0.765868 0.620094 0.067 Uiso 1 1 calc R U . . .
H12B H -0.103538 0.879857 0.604009 0.067 Uiso 1 1 calc R U . . .
H12C H -0.015678 0.773715 0.670663 0.067 Uiso 1 1 calc R U . . .
C13 C 0.0511(5) 0.6666(4) 0.5444(3) 0.0286(11) Uani 1 1 d . . . . .
H13A H 0.105975 0.639304 0.605478 0.034 Uiso 1 1 calc R U . . .
H13B H -0.041117 0.631290 0.552544 0.034 Uiso 1 1 calc R U . . .
C14 C 0.2243(5) 0.5467(3) 0.4970(3) 0.0202(10) Uani 1 1 d . . . . .
H14 H 0.227018 0.513719 0.564155 0.024 Uiso 1 1 calc R U . . .
C15 C 0.3149(4) 0.4917(3) 0.4398(3) 0.0191(9) Uani 1 1 d . . . . .
C16 C 0.3828(5) 0.3888(3) 0.4869(3) 0.0277(11) Uani 1 1 d . . . . .
H16 H 0.365942 0.359246 0.553431 0.033 Uiso 1 1 calc R U . . .
C17 C 0.4725(5) 0.3304(4) 0.4391(3) 0.0342(12) Uani 1 1 d . . . . .
H17 H 0.513752 0.260176 0.471788 0.041 Uiso 1 1 calc R U . . .
C18 C 0.5028(5) 0.3750(3) 0.3419(3) 0.0290(11) Uani 1 1 d . . . . .
H18 H 0.566753 0.335807 0.308576 0.035 Uiso 1 1 calc R U . . .
C19 C 0.4397(4) 0.4755(3) 0.2950(3) 0.0207(9) Uani 1 1 d . . . . .
C20 C 0.3427(4) 0.5344(3) 0.3426(3) 0.0169(9) Uani 1 1 d . . . . .
C21 C 0.5548(5) 0.4712(3) 0.1451(3) 0.0270(10) Uani 1 1 d . . . . .
H21A H 0.654341 0.455445 0.172061 0.040 Uiso 1 1 calc R U . . .
H21B H 0.558714 0.514756 0.078238 0.040 Uiso 1 1 calc R U . . .
H21C H 0.513907 0.403812 0.148234 0.040 Uiso 1 1 calc R U . . .
C22 C 0.5369(9) 0.1146(5) 0.2758(5) 0.068(2) Uani 1 1 d . . . . .
C23 C 0.3922(8) 0.0858(6) 0.2646(5) 0.086(2) Uani 1 1 d . . . . .
H23A H 0.332725 0.148181 0.224213 0.129 Uiso 1 1 calc R U . . .
H23B H 0.345541 0.062065 0.327513 0.129 Uiso 1 1 calc R U . . .
H23C H 0.399688 0.027485 0.234283 0.129 Uiso 1 1 calc R U . . .
C24 C 0.8212(6) 0.6175(4) 0.8852(4) 0.0403(13) Uani 1 1 d . . . . .
C25 C 0.9350(6) 0.5668(4) 0.8364(3) 0.0425(13) Uani 1 1 d . . . . .
H25A H 1.011535 0.615384 0.813298 0.064 Uiso 1 1 calc R U . . .
H25B H 0.891752 0.550774 0.781917 0.064 Uiso 1 1 calc R U . . .
H25C H 0.978319 0.500064 0.880917 0.064 Uiso 1 1 calc R U . . .
N1 N 0.2364(4) 0.6573(3) 0.0146(3) 0.0295(9) Uani 1 1 d . . . . .
N2 N 0.5577(4) 0.8107(3) 0.2624(2) 0.0286(9) Uani 1 1 d . . . . .
N3 N -0.1276(4) 0.6357(3) 0.2422(3) 0.0306(9) Uani 1 1 d . . . . .
N4 N -0.0132(4) 0.8496(3) 0.3467(2) 0.0202(8) Uani 1 1 d . . . . .
N5 N 0.1403(4) 0.6349(3) 0.4686(2) 0.0188(8) Uani 1 1 d . . . . .
N6 N 0.6537(8) 0.1396(5) 0.2819(4) 0.085(2) Uani 1 1 d . . . . .
N7 N 0.7328(5) 0.6574(4) 0.9230(3) 0.0571(14) Uani 1 1 d . . . . .
O1 O 0.2994(3) 0.8875(2) 0.03469(17) 0.0221(7) Uani 1 1 d . . . . .
O2 O 0.1877(3) 0.8139(2) 0.20277(18) 0.0198(6) Uani 1 1 d . . . . .
O3 O 0.2845(3) 0.6307(2) 0.29092(18) 0.0205(6) Uani 1 1 d . . . . .
O4 O 0.4625(3) 0.5294(2) 0.19953(18) 0.0230(7) Uani 1 1 d . . . . .
O5 O 0.6079(3) 0.7314(2) 0.07687(18) 0.0274(7) Uani 1 1 d . . . . .
H5A H 0.640923 0.710377 0.029516 0.041 Uiso 1 1 d R U . . .
H5B H 0.678953 0.724557 0.115146 0.041 Uiso 1 1 d R U . . .
O6 O 0.3709(3) 0.6766(2) 0.0056(2) 0.0294(7) Uani 1 1 d . . . . .
O7 O 0.1743(3) 0.6638(2) 0.0916(2) 0.0278(7) Uani 1 1 d . . . . .
O8 O 0.1723(4) 0.6343(3) -0.0476(2) 0.0464(10) Uani 1 1 d . . . . .
O9 O 0.4828(3) 0.8692(2) 0.1904(2) 0.0304(8) Uani 1 1 d . . . . .
O10 O 0.5595(3) 0.7102(2) 0.27682(19) 0.0273(7) Uani 1 1 d . . . . .
O11 O 0.6233(4) 0.8498(3) 0.3134(2) 0.0492(10) Uani 1 1 d . . . . .
O12 O -0.0400(3) 0.6116(2) 0.3134(2) 0.0285(7) Uani 1 1 d . . . . .
O13 O -0.1975(4) 0.5643(3) 0.2310(3) 0.0526(11) Uani 1 1 d . . . . .
O14 O -0.1391(3) 0.7280(3) 0.1882(2) 0.0387(9) Uani 1 1 d . . . . .
Yb1 Yb 0.38194(2) 0.72188(2) 0.15309(2) 0.01830(7) Uani 1 1 d . . . . .
Zn1 Zn 0.10163(5) 0.71668(4) 0.32405(3) 0.01609(11) Uani 1 1 d . . . . .

loop_
_atom_site_aniso_label
_atom_site_aniso_U_11
_atom_site_aniso_U_22
_atom_site_aniso_U_33
_atom_site_aniso_U_23
_atom_site_aniso_U_13
_atom_site_aniso_U_12
C1 0.033(3) 0.046(3) 0.019(2) 0.003(2) 0.011(2) -0.006(2)
C2 0.019(2) 0.022(2) 0.019(2) -0.0034(18) -0.0044(18) -0.0058(19)
C3 0.028(3) 0.023(3) 0.025(2) 0.0054(19) -0.008(2) -0.006(2)
C4 0.040(3) 0.016(2) 0.033(3) 0.004(2) -0.013(2) -0.002(2)
C5 0.035(3) 0.018(2) 0.035(3) -0.007(2) -0.012(2) 0.001(2)
C6 0.025(2) 0.016(2) 0.020(2) -0.0061(17) -0.0049(18) -0.0028(19)
C7 0.017(2) 0.018(2) 0.017(2) -0.0015(17) -0.0028(17) -0.0080(18)
C8 0.018(2) 0.021(2) 0.026(2) -0.0125(19) -0.0053(18) 0.0045(18)
C9 0.021(2) 0.029(3) 0.027(2) -0.010(2) 0.0047(19) 0.003(2)
C10 0.033(3) 0.030(3) 0.021(2) -0.0093(19) 0.003(2) -0.001(2)
C11 0.040(3) 0.040(3) 0.035(3) -0.021(2) -0.007(2) -0.003(2)
C12 0.053(4) 0.051(4) 0.028(3) -0.015(2) 0.007(2) 0.013(3)
C13 0.036(3) 0.033(3) 0.016(2) -0.0066(19) 0.005(2) -0.003(2)
C14 0.024(2) 0.019(2) 0.017(2) -0.0026(17) -0.0013(18) -0.0060(19)
C15 0.019(2) 0.015(2) 0.021(2) -0.0009(17) -0.0035(18) -0.0033(18)
C16 0.032(3) 0.020(2) 0.025(2) 0.0035(19) -0.005(2) -0.003(2)
C17 0.038(3) 0.015(2) 0.042(3) 0.002(2) -0.007(2) 0.006(2)
C18 0.028(3) 0.022(3) 0.036(3) -0.008(2) 0.003(2) 0.005(2)
C19 0.017(2) 0.021(2) 0.023(2) -0.0051(18) -0.0023(18) 0.0006(18)
C20 0.015(2) 0.012(2) 0.023(2) -0.0023(17) -0.0024(17) -0.0037(17)
C21 0.026(3) 0.028(3) 0.031(2) -0.018(2) 0.008(2) 0.001(2)
C22 0.087(6) 0.061(5) 0.066(4) -0.043(4) -0.013(4) 0.023(4)
C23 0.065(5) 0.090(6) 0.113(6) -0.054(5) 0.025(4) 0.011(4)
C24 0.045(3) 0.044(3) 0.037(3) -0.016(3) 0.006(3) -0.018(3)
C25 0.047(3) 0.040(3) 0.042(3) -0.014(2) 0.010(3) -0.010(3)
N1 0.028(2) 0.028(2) 0.034(2) -0.0143(18) -0.0042(19) 0.0034(18)
N2 0.025(2) 0.035(2) 0.026(2) -0.0084(18) -0.0021(17) -0.0046(19)
N3 0.018(2) 0.045(3) 0.034(2) -0.022(2) -0.0023(18) 0.0025(19)
N4 0.0187(19) 0.023(2) 0.0183(17) -0.0065(15) -0.0020(15) -0.0001(16)
N5 0.0225(19) 0.020(2) 0.0140(16) -0.0037(14) 0.0020(15) -0.0038(16)
N6 0.100(5) 0.083(5) 0.086(4) -0.056(4) -0.028(4) 0.020(4)
N7 0.042(3) 0.079(4) 0.065(3) -0.041(3) 0.014(3) -0.017(3)
O1 0.0255(17) 0.0250(17) 0.0119(13) 0.0011(12) 0.0039(12) -0.0038(14)
O2 0.0232(16) 0.0130(15) 0.0187(14) 0.0023(12) 0.0044(12) -0.0019(13)
O3 0.0209(16) 0.0162(16) 0.0188(14) 0.0024(12) 0.0014(12) 0.0024(12)
O4 0.0259(17) 0.0196(16) 0.0236(15) -0.0084(12) 0.0055(13) 0.0018(13)
O5 0.0183(16) 0.047(2) 0.0184(14) -0.0104(14) 0.0022(12) -0.0054(15)
O6 0.0227(17) 0.041(2) 0.0280(16) -0.0154(14) 0.0023(14) -0.0043(15)
O7 0.0228(17) 0.0357(19) 0.0282(16) -0.0144(14) 0.0030(14) -0.0036(14)
O8 0.039(2) 0.069(3) 0.046(2) -0.0394(19) -0.0100(18) -0.0036(19)
O9 0.0338(19) 0.0259(18) 0.0291(16) -0.0029(14) -0.0090(15) -0.0043(15)
O10 0.0326(18) 0.0208(18) 0.0260(16) -0.0026(13) -0.0039(14) -0.0022(14)
O11 0.059(3) 0.047(2) 0.051(2) -0.0255(18) -0.022(2) -0.0090(19)
O12 0.0267(17) 0.0244(17) 0.0320(16) -0.0016(13) -0.0098(14) -0.0079(14)
O13 0.035(2) 0.053(2) 0.087(3) -0.046(2) -0.022(2) -0.0002(18)
O14 0.0303(19) 0.050(2) 0.0262(17) 0.0035(16) 0.0014(15) 0.0004(17)
Yb1 0.01854(11) 0.02017(11) 0.01496(10) -0.00301(7) 0.00237(7) -0.00263(7)
Zn1 0.0167(3) 0.0153(3) 0.0149(2) -0.00253(19) 0.00151(19) -0.0011(2)

loop_
_atom_type_symbol
_atom_type_description
_atom_type_scat_dispersion_real
_atom_type_scat_dispersion_imag
_atom_type_scat_source
C C 0.0033 0.0016 'International Tables Vol C Tables 4.2.6.8 and 6.1.1.4'
H H 0.0000 0.0000 'International Tables Vol C Tables 4.2.6.8 and 6.1.1.4'
N N 0.0061 0.0033 'International Tables Vol C Tables 4.2.6.8 and 6.1.1.4'
O O 0.0106 0.0060 'International Tables Vol C Tables 4.2.6.8 and 6.1.1.4'
Zn Zn 0.2839 1.4301 'International Tables Vol C Tables 4.2.6.8 and 6.1.1.4'
Yb Yb -0.3850 5.5486 'International Tables Vol C Tables 4.2.6.8 and 6.1.1.4'

loop_
_geom_angle_atom_site_label_1
_geom_angle_atom_site_label_2
_geom_angle_atom_site_label_3
_geom_angle
_geom_angle_site_symmetry_1
_geom_angle_site_symmetry_3
_geom_angle_publ_flag
H1A C1 H1B 109.5 . . ?
H1A C1 H1C 109.5 . . ?
H1B C1 H1C 109.5 . . ?
O1 C1 H1A 109.5 . . ?
O1 C1 H1B 109.5 . . ?
O1 C1 H1C 109.5 . . ?
C3 C2 C7 122.1(4) . . ?
C3 C2 O1 124.6(4) . . ?
O1 C2 C7 113.3(3) . . ?
C2 C3 H3 120.4 . . ?
C2 C3 C4 119.2(4) . . ?
C4 C3 H3 120.4 . . ?
C3 C4 H4 119.8 . . ?
C5 C4 C3 120.5(4) . . ?
C5 C4 H4 119.8 . . ?
C4 C5 H5 119.7 . . ?
C4 C5 C6 120.6(5) . . ?
C6 C5 H5 119.7 . . ?
C5 C6 C8 117.1(4) . . ?
C7 C6 C5 119.3(4) . . ?
C7 C6 C8 123.5(4) . . ?
C6 C7 C2 118.3(4) . . ?
O2 C7 C2 117.6(4) . . ?
O2 C7 C6 124.1(3) . . ?
C6 C8 H8 116.3 . . ?
N4 C8 C6 127.4(4) . . ?
N4 C8 H8 116.3 . . ?
H9A C9 H9B 107.8 . . ?
C10 C9 H9A 109.0 . . ?
C10 C9 H9B 109.0 . . ?
N4 C9 H9A 109.0 . . ?
N4 C9 H9B 109.0 . . ?
N4 C9 C10 112.7(3) . . ?
C11 C10 C9 110.9(3) . . ?
C11 C10 C12 109.6(4) . . ?
C11 C10 C13 111.4(4) . . ?
C12 C10 C9 106.4(4) . . ?
C13 C10 C9 111.7(3) . . ?
C13 C10 C12 106.7(4) . . ?
C10 C11 H11A 109.5 . . ?
C10 C11 H11B 109.5 . . ?
C10 C11 H11C 109.5 . . ?
H11A C11 H11B 109.5 . . ?
H11A C11 H11C 109.5 . . ?
H11B C11 H11C 109.5 . . ?
C10 C12 H12A 109.5 . . ?
C10 C12 H12B 109.5 . . ?
C10 C12 H12C 109.5 . . ?
H12A C12 H12B 109.5 . . ?
H12A C12 H12C 109.5 . . ?
H12B C12 H12C 109.5 . . ?
C10 C13 H13A 108.5 . . ?
C10 C13 H13B 108.5 . . ?
H13A C13 H13B 107.5 . . ?
N5 C13 C10 115.0(3) . . ?
N5 C13 H13A 108.5 . . ?
N5 C13 H13B 108.5 . . ?
C15 C14 H14 115.9 . . ?
N5 C14 H14 115.9 . . ?
N5 C14 C15 128.2(4) . . ?
C16 C15 C14 117.3(4) . . ?
C20 C15 C14 124.5(4) . . ?
C20 C15 C16 118.3(4) . . ?
C15 C16 H16 119.1 . . ?
C17 C16 C15 121.8(4) . . ?
C17 C16 H16 119.1 . . ?
C16 C17 H17 120.2 . . ?
C16 C17 C18 119.6(4) . . ?
C18 C17 H17 120.2 . . ?
C17 C18 H18 120.2 . . ?
C19 C18 C17 119.5(4) . . ?
C19 C18 H18 120.2 . . ?
C18 C19 C20 121.2(4) . . ?
C18 C19 O4 125.3(4) . . ?
O4 C19 C20 113.5(3) . . ?
C15 C20 C19 119.5(4) . . ?
O3 C20 C15 123.4(4) . . ?
O3 C20 C19 117.1(3) . . ?
H21A C21 H21B 109.5 . . ?
H21A C21 H21C 109.5 . . ?
H21B C21 H21C 109.5 . . ?
O4 C21 H21A 109.5 . . ?
O4 C21 H21B 109.5 . . ?
O4 C21 H21C 109.5 . . ?
N6 C22 C23 177.9(8) . . ?
C22 C23 H23A 109.5 . . ?
C22 C23 H23B 109.5 . . ?
C22 C23 H23C 109.5 . . ?
H23A C23 H23B 109.5 . . ?
H23A C23 H23C 109.5 . . ?
H23B C23 H23C 109.5 . . ?
N7 C24 C25 179.7(7) . . ?
C24 C25 H25A 109.5 . . ?
C24 C25 H25B 109.5 . . ?
C24 C25 H25C 109.5 . . ?
H25A C25 H25B 109.5 . . ?
H25A C25 H25C 109.5 . . ?
H25B C25 H25C 109.5 . . ?
O7 N1 O6 116.0(3) . . ?
O8 N1 O6 121.7(4) . . ?
O8 N1 O7 122.3(4) . . ?
O10 N2 O9 115.9(3) . . ?
O11 N2 O9 121.5(4) . . ?
O11 N2 O10 122.6(4) . . ?
O13 N3 O12 117.6(4) . . ?
O14 N3 O12 119.3(3) . . ?
O14 N3 O13 123.1(4) . . ?
C8 N4 C9 116.9(4) . . ?
C8 N4 Zn1 126.8(3) . . ?
C9 N4 Zn1 116.2(3) . . ?
C13 N5 Zn1 120.4(3) . . ?
C14 N5 C13 115.4(3) . . ?
C14 N5 Zn1 123.4(3) . . ?
C1 O1 Yb1 124.8(3) . . ?
C2 O1 C1 116.8(3) . . ?
C2 O1 Yb1 117.0(2) . . ?
C7 O2 Yb1 123.0(2) . . ?
C7 O2 Zn1 127.9(3) . . ?
Zn1 O2 Yb1 109.10(11) . . ?
C20 O3 Yb1 123.0(2) . . ?
C20 O3 Zn1 126.7(2) . . ?
Zn1 O3 Yb1 110.37(11) . . ?
C19 O4 C21 116.3(3) . . ?
C19 O4 Yb1 115.2(2) . . ?
C21 O4 Yb1 127.3(2) . . ?
H5A O5 H5B 107.7 . . ?
Yb1 O5 H5A 131.9 . . ?
Yb1 O5 H5B 112.8 . . ?
N1 O6 Yb1 95.3(2) . . ?
N1 O7 Yb1 95.3(2) . . ?
N2 O9 Yb1 95.4(2) . . ?
N2 O10 Yb1 95.4(2) . . ?
N3 O12 Zn1 119.6(2) . . ?
O1 Yb1 O4 151.49(9) . . ?
O1 Yb1 H5B 97.8 . . ?
O1 Yb1 O9 70.86(9) . . ?
O1 Yb1 O10 123.44(9) . . ?
O2 Yb1 O1 66.95(9) . . ?
O2 Yb1 O4 130.61(9) . . ?
O2 Yb1 O5 146.14(10) . . ?
O2 Yb1 H5B 142.5 . . ?
O2 Yb1 O6 120.48(10) . . ?
O2 Yb1 O7 76.68(10) . . ?
O2 Yb1 O9 74.97(10) . . ?
O2 Yb1 O10 100.53(10) . . ?
O3 Yb1 O1 132.52(10) . . ?
O3 Yb1 O2 66.34(9) . . ?
O3 Yb1 O4 66.40(10) . . ?
O3 Yb1 O5 138.64(10) . . ?
O3 Yb1 H5B 124.8 . . ?
O3 Yb1 O6 124.28(10) . . ?
O3 Yb1 O7 80.64(10) . . ?
O3 Yb1 O9 104.44(10) . . ?
O3 Yb1 O10 73.65(9) . . ?
O4 Yb1 H5B 79.0 . . ?
O5 Yb1 O1 87.47(10) . . ?
O5 Yb1 O4 82.16(10) . . ?
O5 Yb1 H5B 16.5 . . ?
O5 Yb1 O6 69.26(10) . . ?
O5 Yb1 O7 122.50(10) . . ?
O5 Yb1 O9 75.86(11) . . ?
O5 Yb1 O10 74.63(10) . . ?
O6 Yb1 O1 74.54(10) . . ?
O6 Yb1 O4 76.95(10) . . ?
O6 Yb1 H5B 84.5 . . ?
O6 Yb1 O7 53.33(10) . . ?
O6 Yb1 O9 131.23(10) . . ?
O6 Yb1 O10 138.82(10) . . ?
O7 Yb1 O1 80.97(9) . . ?
O7 Yb1 O4 82.41(10) . . ?
O7 Yb1 H5B 136.9 . . ?
O7 Yb1 O9 145.96(10) . . ?
O7 Yb1 O10 152.74(10) . . ?
O9 Yb1 O4 130.88(9) . . ?
O9 Yb1 H5B 67.6 . . ?
O9 Yb1 O10 52.92(9) . . ?
O10 Yb1 O4 79.18(9) . . ?
O10 Yb1 H5B 58.1 . . ?
N4 Zn1 N5 96.35(13) . . ?
N4 Zn1 O2 88.50(12) . . ?
N4 Zn1 O3 154.59(12) . . ?
O2 Zn1 N5 144.88(11) . . ?
O3 Zn1 N5 88.36(12) . . ?
O3 Zn1 O2 73.91(10) . . ?
O12 Zn1 N4 109.53(13) . . ?
O12 Zn1 N5 91.19(12) . . ?
O12 Zn1 O2 119.93(11) . . ?
O12 Zn1 O3 95.27(12) . . ?

loop_
_geom_bond_atom_site_label_1
_geom_bond_atom_site_label_2
_geom_bond_distance
_geom_bond_site_symmetry_2
_geom_bond_publ_flag
C1 H1A 0.9800 . ?
C1 H1B 0.9800 . ?
C1 H1C 0.9800 . ?
C1 O1 1.449(5) . ?
C2 C3 1.372(5) . ?
C2 C7 1.411(5) . ?
C2 O1 1.395(5) . ?
C3 H3 0.9500 . ?
C3 C4 1.397(7) . ?
C4 H4 0.9500 . ?
C4 C5 1.376(6) . ?
C5 H5 0.9500 . ?
C5 C6 1.414(5) . ?
C6 C7 1.401(6) . ?
C6 C8 1.451(6) . ?
C7 O2 1.332(4) . ?
C8 H8 0.9500 . ?
C8 N4 1.280(5) . ?
C9 H9A 0.9900 . ?
C9 H9B 0.9900 . ?
C9 C10 1.545(6) . ?
C9 N4 1.465(5) . ?
C10 C11 1.525(6) . ?
C10 C12 1.539(6) . ?
C10 C13 1.530(6) . ?
C11 H11A 0.9800 . ?
C11 H11B 0.9800 . ?
C11 H11C 0.9800 . ?
C12 H12A 0.9800 . ?
C12 H12B 0.9800 . ?
C12 H12C 0.9800 . ?
C13 H13A 0.9900 . ?
C13 H13B 0.9900 . ?
C13 N5 1.482(5) . ?
C14 H14 0.9500 . ?
C14 C15 1.441(6) . ?
C14 N5 1.286(5) . ?
C15 C16 1.411(5) . ?
C15 C20 1.393(5) . ?
C16 H16 0.9500 . ?
C16 C17 1.372(7) . ?
C17 H17 0.9500 . ?
C17 C18 1.400(6) . ?
C18 H18 0.9500 . ?
C18 C19 1.372(6) . ?
C19 C20 1.409(6) . ?
C19 O4 1.389(5) . ?
C20 O3 1.334(4) . ?
C21 H21A 0.9800 . ?
C21 H21B 0.9800 . ?
C21 H21C 0.9800 . ?
C21 O4 1.447(5) . ?
C22 C23 1.438(10) . ?
C22 N6 1.160(9) . ?
C23 H23A 0.9800 . ?
C23 H23B 0.9800 . ?
C23 H23C 0.9800 . ?
C24 C25 1.453(8) . ?
C24 N7 1.132(7) . ?
C25 H25A 0.9800 . ?
C25 H25B 0.9800 . ?
C25 H25C 0.9800 . ?
N1 O6 1.275(4) . ?
N1 O7 1.263(4) . ?
N1 O8 1.217(4) . ?
N2 O9 1.277(4) . ?
N2 O10 1.268(4) . ?
N2 O11 1.216(4) . ?
N3 O12 1.276(4) . ?
N3 O13 1.234(5) . ?
N3 O14 1.233(5) . ?
N4 Zn1 2.041(4) . ?
N5 Zn1 2.094(3) . ?
O1 Yb1 2.416(3) . ?
O2 Yb1 2.260(3) . ?
O2 Zn1 2.048(2) . ?
O3 Yb1 2.233(3) . ?
O3 Zn1 2.041(3) . ?
O4 Yb1 2.451(3) . ?
O5 H5A 0.8500 . ?
O5 H5B 0.8500 . ?
O5 Yb1 2.312(3) . ?
O6 Yb1 2.394(3) . ?
O7 Yb1 2.402(3) . ?
O9 Yb1 2.419(3) . ?
O10 Yb1 2.424(3) . ?
O12 Zn1 2.021(3) . ?
Yb1 H5B 2.7548 . ?

loop_
_geom_torsion_atom_site_label_1
_geom_torsion_atom_site_label_2
_geom_torsion_atom_site_label_3
_geom_torsion_atom_site_label_4
_geom_torsion
_geom_torsion_site_symmetry_1
_geom_torsion_site_symmetry_2
_geom_torsion_site_symmetry_3
_geom_torsion_site_symmetry_4
_geom_torsion_publ_flag
C2 C3 C4 C5 -0.4(6) . . . . ?
C2 C7 O2 Yb1 10.7(4) . . . . ?
C2 C7 O2 Zn1 -168.7(2) . . . . ?
C3 C2 C7 C6 0.4(6) . . . . ?
C3 C2 C7 O2 -178.2(3) . . . . ?
C3 C2 O1 C1 0.9(5) . . . . ?
C3 C2 O1 Yb1 167.9(3) . . . . ?
C3 C4 C5 C6 -0.6(6) . . . . ?
C4 C5 C6 C7 1.5(6) . . . . ?
C4 C5 C6 C8 180.0(4) . . . . ?
C5 C6 C7 C2 -1.4(5) . . . . ?
C5 C6 C7 O2 177.1(3) . . . . ?
C5 C6 C8 N4 178.6(4) . . . . ?
C6 C7 O2 Yb1 -167.8(3) . . . . ?
C6 C7 O2 Zn1 12.8(5) . . . . ?
C6 C8 N4 C9 178.4(4) . . . . ?
C6 C8 N4 Zn1 -4.9(6) . . . . ?
C7 C2 C3 C4 0.5(6) . . . . ?
C7 C2 O1 C1 -179.2(3) . . . . ?
C7 C2 O1 Yb1 -12.1(4) . . . . ?
C7 C6 C8 N4 -3.0(6) . . . . ?
C8 C6 C7 C2 -179.8(4) . . . . ?
C8 C6 C7 O2 -1.2(6) . . . . ?
C9 C10 C13 N5 65.7(5) . . . . ?
C10 C9 N4 C8 -124.9(4) . . . . ?
C10 C9 N4 Zn1 58.1(4) . . . . ?
C10 C13 N5 C14 151.9(4) . . . . ?
C10 C13 N5 Zn1 -37.8(5) . . . . ?
C11 C10 C13 N5 -58.9(5) . . . . ?
C12 C10 C13 N5 -178.4(4) . . . . ?
C14 C15 C16 C17 -179.2(4) . . . . ?
C14 C15 C20 C19 176.5(4) . . . . ?
C14 C15 C20 O3 -1.9(6) . . . . ?
C15 C14 N5 C13 175.1(4) . . . . ?
C15 C14 N5 Zn1 5.1(6) . . . . ?
C15 C16 C17 C18 2.6(7) . . . . ?
C15 C20 O3 Yb1 158.8(3) . . . . ?
C15 C20 O3 Zn1 -20.2(5) . . . . ?
C16 C15 C20 C19 -1.6(6) . . . . ?
C16 C15 C20 O3 180.0(3) . . . . ?
C16 C17 C18 C19 -1.5(7) . . . . ?
C17 C18 C19 C20 -1.0(6) . . . . ?
C17 C18 C19 O4 178.8(4) . . . . ?
C18 C19 C20 C15 2.6(6) . . . . ?
C18 C19 C20 O3 -178.9(3) . . . . ?
C18 C19 O4 C21 3.3(6) . . . . ?
C18 C19 O4 Yb1 -165.2(3) . . . . ?
C19 C20 O3 Yb1 -19.7(4) . . . . ?
C19 C20 O3 Zn1 161.3(3) . . . . ?
C20 C15 C16 C17 -1.0(6) . . . . ?
C20 C19 O4 C21 -176.8(3) . . . . ?
C20 C19 O4 Yb1 14.7(4) . . . . ?
N4 C9 C10 C11 46.4(5) . . . . ?
N4 C9 C10 C12 165.5(4) . . . . ?
N4 C9 C10 C13 -78.4(4) . . . . ?
N5 C14 C15 C16 -172.1(4) . . . . ?
N5 C14 C15 C20 9.8(7) . . . . ?
O1 C2 C3 C4 -179.6(4) . . . . ?
O1 C2 C7 C6 -179.5(3) . . . . ?
O1 C2 C7 O2 1.8(5) . . . . ?
O4 C19 C20 C15 -177.3(3) . . . . ?
O4 C19 C20 O3 1.3(5) . . . . ?
O6 N1 O7 Yb1 3.3(4) . . . . ?
O7 N1 O6 Yb1 -3.3(4) . . . . ?
O8 N1 O6 Yb1 176.6(4) . . . . ?
O8 N1 O7 Yb1 -176.6(4) . . . . ?
O9 N2 O10 Yb1 -6.1(4) . . . . ?
O10 N2 O9 Yb1 6.1(4) . . . . ?
O11 N2 O9 Yb1 -174.0(4) . . . . ?
O11 N2 O10 Yb1 174.0(4) . . . . ?
O13 N3 O12 Zn1 170.1(3) . . . . ?
O14 N3 O12 Zn1 -10.1(5) . . . . ?
